data_7701757
loop_
_publ_author_name
'Zhao, Na'
'Li, Yu'
'Gu, Jin-Zhong'
'Kirillova, Marina V.'
'Kirillov, Alexander M.'

_publ_section_title
;
 Hydrothermal generation, structural versatility and properties of
 metal(ii)-organic architectures driven by a pyridine-tricarboxylic acid.
;
_journal_issue 23
_journal_name_full 'Dalton transactions (Cambridge, England : 2003)'
_journal_page_first 8361
_journal_page_last 8374
_journal_paper_doi 10.1039/c9dt01253b
_journal_volume 48
_journal_year 2019
_chemical_formula_sum 'C26 H19 N3 Ni O8'
_chemical_formula_weight 560.15
_space_group_crystal_system triclinic
_space_group_IT_number 2
_space_group_name_Hall '-P 1'
_space_group_name_H-M_alt 'P -1'
_atom_sites_solution_hydrogens mixed
_audit_creation_method SHELXL-2014/7
_audit_update_record
;
2018-10-30 deposited with the CCDC.	2019-05-13 downloaded from the CCDC.
;
_cell_angle_alpha 113.546(8)
_cell_angle_beta 105.247(6)
_cell_angle_gamma 93.155(6)
_cell_formula_units_Z 2
_cell_length_a 7.4381(5)
_cell_length_b 12.8091(11)
_cell_length_c 13.8818(10)
_cell_measurement_reflns_used 6996
_cell_measurement_temperature 293(2)
_cell_measurement_theta_max 25.050
_cell_measurement_theta_min 3.369
_cell_volume 1150.47(18)
_computing_cell_refinement 'Bruker SAINT'
_computing_data_collection 'Bruker APEX2'
_computing_data_reduction 'Bruker SAINT'
_computing_molecular_graphics 'Bruker SHELXTL'
_computing_publication_material 'Bruker SHELXTL'
_computing_structure_refinement 'SHELXL-2014/7 (Sheldrick, 2014)'
_computing_structure_solution 'SHELXL-2014/7 (Sheldrick, 2014)'
_diffrn_ambient_temperature 293(2)
_diffrn_measured_fraction_theta_full 0.998
_diffrn_measured_fraction_theta_max 0.998
_diffrn_measurement_device_type 'Bruker APE-II CCD'
_diffrn_measurement_method '\f and \w scans'
_diffrn_radiation_type MoK\a
_diffrn_radiation_wavelength 0.71073
_diffrn_reflns_av_R_equivalents 0.0214
_diffrn_reflns_av_unetI/netI 0.0407
_diffrn_reflns_Laue_measured_fraction_full 0.998
_diffrn_reflns_Laue_measured_fraction_max 0.998
_diffrn_reflns_limit_h_max 8
_diffrn_reflns_limit_h_min -8
_diffrn_reflns_limit_k_max 15
_diffrn_reflns_limit_k_min -13
_diffrn_reflns_limit_l_max 9
_diffrn_reflns_limit_l_min -16
_diffrn_reflns_number 6996
_diffrn_reflns_point_group_measured_fraction_full 0.998
_diffrn_reflns_point_group_measured_fraction_max 0.998
_diffrn_reflns_theta_full 25.050
_diffrn_reflns_theta_max 25.050
_diffrn_reflns_theta_min 3.369
_diffrn_source 'fine-focus sealed tube'
_exptl_absorpt_coefficient_mu 0.904
_exptl_absorpt_correction_T_max 0.854
_exptl_absorpt_correction_T_min 0.806
_exptl_absorpt_correction_type multi-scan
_exptl_absorpt_process_details SADABS
_exptl_crystal_colour purple
_exptl_crystal_density_diffrn 1.617
_exptl_crystal_description block
_exptl_crystal_F_000 576
_exptl_crystal_size_max 0.250
_exptl_crystal_size_mid 0.240
_exptl_crystal_size_min 0.180
_exptl_transmission_factor_max 0.850
_exptl_transmission_factor_min 0.798
_refine_diff_density_max 0.395
_refine_diff_density_min -0.396
_refine_diff_density_rms 0.057
_refine_ls_extinction_method none
_refine_ls_goodness_of_fit_ref 1.050
_refine_ls_hydrogen_treatment constr
_refine_ls_matrix_type full
_refine_ls_number_parameters 344
_refine_ls_number_reflns 4060
_refine_ls_number_restraints 0
_refine_ls_restrained_S_all 1.050
_refine_ls_R_factor_all 0.0414
_refine_ls_R_factor_gt 0.0355
_refine_ls_shift/su_max 0.000
_refine_ls_shift/su_mean 0.000
_refine_ls_structure_factor_coef Fsqd
_refine_ls_weighting_details 'w=1/[\s^2^(Fo^2^)+(0.0307P)^2^+0.7925P] where P=(Fo^2^+2Fc^2^)/3'
_refine_ls_weighting_scheme calc
_refine_ls_wR_factor_gt 0.0810
_refine_ls_wR_factor_ref 0.0853
_reflns_Friedel_coverage 0.000
_reflns_number_gt 3596
_reflns_number_total 4060
_reflns_threshold_expression 'I > 2\s(I)'
_cod_data_source_file c9dt01253b2.cif
_cod_data_source_block 349-8Ni
_cod_original_cell_volume 1150.48(17)
_cod_database_code 7701757
_shelx_shelxl_version_number 2014/7
_shelx_space_group_comment
;
The symmetry employed for this shelxl refinement is uniquely defined
by the following loop, which should always be used as a source of
symmetry information in preference to the above space-group names.
They are only intended as comments.
;
_shelx_estimated_absorpt_t_min 0.806
_shelx_estimated_absorpt_t_max 0.854

loop_
_space_group_symop_operation_xyz
'x, y, z'
'-x, -y, -z'

loop_
_atom_site_label
_atom_site_type_symbol
_atom_site_fract_x
_atom_site_fract_y
_atom_site_fract_z
_atom_site_U_iso_or_equiv
_atom_site_adp_type
_atom_site_occupancy
_atom_site_site_symmetry_order
_atom_site_calc_flag
_atom_site_refinement_flags_posn
_atom_site_refinement_flags_adp
Ni1 Ni 0.63198(4) 0.80129(3) 0.71247(2) 0.02149(11) Uani 1 1 d . .
N1 N 0.8000(3) 0.67928(17) 0.72454(16) 0.0201(4) Uani 1 1 d . .
N2 N 0.4778(3) 0.90987(18) 0.66202(17) 0.0275(5) Uani 1 1 d . .
N3 N 0.8510(3) 0.93575(18) 0.75092(17) 0.0271(5) Uani 1 1 d . .
O1 O 0.6562(3) 0.53667(15) 0.43216(13) 0.0317(4) Uani 1 1 d . .
O2 O 0.6058(3) 0.70416(15) 0.54791(14) 0.0301(4) Uani 1 1 d . .
O3 O 1.3147(4) 0.89526(17) 1.05918(17) 0.0567(7) Uani 1 1 d . .
O4 O 1.3196(3) 0.79661(16) 0.88821(15) 0.0326(4) Uani 1 1 d . .
O5 O 1.4579(3) 0.52712(18) 1.24377(16) 0.0416(5) Uani 1 1 d . .
H1 H 1.5297 0.5368 1.3038 0.062 Uiso 1 1 calc R U
O6 O 1.6689(3) 0.67178(16) 1.26472(15) 0.0333(4) Uani 1 1 d . .
O7 O 0.3776(2) 0.69729(15) 0.68689(15) 0.0307(4) Uani 1 1 d . .
H1W H 0.3473 0.7190 0.7477 0.037 Uiso 1 1 d R U
H2W H 0.3905 0.6250 0.6656 0.037 Uiso 1 1 d R U
O8 O 0.6528(3) 0.87903(15) 0.87760(14) 0.0289(4) Uani 1 1 d . .
H3W H 0.6640 0.9518 0.8982 0.035 Uiso 1 1 d R U
H4W H 0.5484 0.8527 0.8811 0.035 Uiso 1 1 d R U
C1 C 0.6746(3) 0.6134(2) 0.52712(19) 0.0231(5) Uani 1 1 d . .
C2 C 0.7929(3) 0.5966(2) 0.62450(19) 0.0206(5) Uani 1 1 d . .
C3 C 0.8915(4) 0.5073(2) 0.6137(2) 0.0252(6) Uani 1 1 d . .
H3 H 0.8797 0.4498 0.5440 0.030 Uiso 1 1 calc R U
C4 C 1.0085(4) 0.5039(2) 0.7073(2) 0.0244(5) Uani 1 1 d . .
H4 H 1.0770 0.4442 0.7013 0.029 Uiso 1 1 calc R U
C5 C 1.0231(3) 0.5896(2) 0.81020(19) 0.0201(5) Uani 1 1 d . .
C6 C 0.9105(3) 0.6740(2) 0.81408(19) 0.0205(5) Uani 1 1 d . .
H6 H 0.9129 0.7293 0.8830 0.025 Uiso 1 1 calc R U
C7 C 1.1553(3) 0.5927(2) 0.91296(19) 0.0192(5) Uani 1 1 d . .
C8 C 1.2802(3) 0.6941(2) 0.99305(19) 0.0199(5) Uani 1 1 d . .
C9 C 1.3047(3) 0.8045(2) 0.9786(2) 0.0243(5) Uani 1 1 d . .
C10 C 1.3970(3) 0.6938(2) 1.08913(19) 0.0229(5) Uani 1 1 d . .
H10 H 1.4793 0.7614 1.1426 0.027 Uiso 1 1 calc R U
C11 C 1.3934(3) 0.5949(2) 1.10706(19) 0.0227(5) Uani 1 1 d . .
C12 C 1.5228(4) 0.6021(2) 1.2125(2) 0.0255(6) Uani 1 1 d . .
C13 C 1.2703(3) 0.4940(2) 1.0274(2) 0.0252(5) Uani 1 1 d . .
H13 H 1.2668 0.4271 1.0385 0.030 Uiso 1 1 calc R U
C14 C 1.1529(3) 0.4932(2) 0.9315(2) 0.0242(5) Uani 1 1 d . .
H14 H 1.0710 0.4253 0.8785 0.029 Uiso 1 1 calc R U
C15 C 0.2941(4) 0.8943(3) 0.6163(2) 0.0361(7) Uani 1 1 d . .
H15 H 0.2180 0.8302 0.6098 0.043 Uiso 1 1 calc R U
C16 C 0.2085(4) 0.9697(3) 0.5772(3) 0.0456(8) Uani 1 1 d . .
H16 H 0.0776 0.9564 0.5464 0.055 Uiso 1 1 calc R U
C17 C 0.3169(4) 1.0629(3) 0.5842(2) 0.0432(8) Uani 1 1 d . .
H17 H 0.2606 1.1133 0.5578 0.052 Uiso 1 1 calc R U
C18 C 0.5132(4) 1.0827(2) 0.6311(2) 0.0342(7) Uani 1 1 d . .
C19 C 0.5878(4) 1.0031(2) 0.6692(2) 0.0273(6) Uani 1 1 d . .
C20 C 0.6399(5) 1.1783(2) 0.6426(2) 0.0405(7) Uani 1 1 d . .
H20 H 0.5928 1.2288 0.6134 0.049 Uiso 1 1 calc R U
C21 C 0.8261(5) 1.1958(2) 0.6952(2) 0.0419(8) Uani 1 1 d . .
H21 H 0.9052 1.2595 0.7032 0.050 Uiso 1 1 calc R U
C22 C 0.9062(4) 1.1187(2) 0.7393(2) 0.0337(6) Uani 1 1 d . .
C23 C 0.7872(4) 1.0189(2) 0.7205(2) 0.0268(6) Uani 1 1 d . .
C24 C 1.0964(4) 1.1359(3) 0.8003(3) 0.0447(8) Uani 1 1 d . .
H24 H 1.1797 1.2019 0.8167 0.054 Uiso 1 1 calc R U
C25 C 1.1589(4) 1.0555(3) 0.8357(3) 0.0458(8) Uani 1 1 d . .
H25 H 1.2843 1.0673 0.8782 0.055 Uiso 1 1 calc R U
C26 C 1.0335(4) 0.9548(3) 0.8077(2) 0.0350(6) Uani 1 1 d . .
H26 H 1.0795 0.8992 0.8297 0.042 Uiso 1 1 calc R U

loop_
_atom_site_aniso_label
_atom_site_aniso_U_11
_atom_site_aniso_U_22
_atom_site_aniso_U_33
_atom_site_aniso_U_23
_atom_site_aniso_U_13
_atom_site_aniso_U_12
Ni1 0.02506(18) 0.02000(18) 0.01897(18) 0.00869(14) 0.00488(14) 0.00786(13)
N1 0.0203(10) 0.0221(11) 0.0165(10) 0.0081(9) 0.0035(9) 0.0053(9)
N2 0.0310(12) 0.0256(12) 0.0252(12) 0.0095(10) 0.0086(10) 0.0121(10)
N3 0.0295(12) 0.0301(12) 0.0273(12) 0.0162(10) 0.0104(10) 0.0100(10)
O1 0.0458(11) 0.0302(10) 0.0139(9) 0.0070(8) 0.0033(8) 0.0149(9)
O2 0.0400(11) 0.0304(10) 0.0201(9) 0.0121(8) 0.0054(8) 0.0179(9)
O3 0.114(2) 0.0216(11) 0.0336(12) 0.0086(10) 0.0267(13) 0.0101(12)
O4 0.0405(11) 0.0343(11) 0.0293(10) 0.0185(9) 0.0135(9) 0.0050(9)
O5 0.0451(12) 0.0479(13) 0.0289(11) 0.0269(10) -0.0071(9) -0.0054(10)
O6 0.0301(10) 0.0353(11) 0.0286(10) 0.0146(9) -0.0014(9) 0.0037(9)
O7 0.0370(10) 0.0222(9) 0.0294(10) 0.0070(8) 0.0112(9) 0.0052(8)
O8 0.0362(10) 0.0210(9) 0.0264(10) 0.0068(8) 0.0110(8) 0.0034(8)
C1 0.0246(13) 0.0262(14) 0.0176(13) 0.0107(11) 0.0029(11) 0.0050(11)
C2 0.0222(12) 0.0205(12) 0.0159(12) 0.0069(10) 0.0023(10) 0.0034(10)
C3 0.0333(14) 0.0227(13) 0.0150(12) 0.0050(11) 0.0039(11) 0.0103(11)
C4 0.0285(13) 0.0219(13) 0.0212(13) 0.0088(11) 0.0046(11) 0.0104(11)
C5 0.0202(12) 0.0211(12) 0.0188(12) 0.0105(10) 0.0029(10) 0.0021(10)
C6 0.0236(12) 0.0198(12) 0.0138(12) 0.0051(10) 0.0027(10) 0.0032(10)
C7 0.0196(12) 0.0224(12) 0.0150(12) 0.0077(10) 0.0041(10) 0.0066(10)
C8 0.0216(12) 0.0230(13) 0.0174(12) 0.0099(10) 0.0068(10) 0.0076(10)
C9 0.0245(13) 0.0241(14) 0.0219(13) 0.0114(11) 0.0015(11) 0.0021(11)
C10 0.0226(12) 0.0249(13) 0.0164(12) 0.0060(11) 0.0035(10) 0.0036(11)
C11 0.0235(13) 0.0284(14) 0.0178(12) 0.0115(11) 0.0058(10) 0.0082(11)
C12 0.0283(14) 0.0284(14) 0.0228(13) 0.0128(12) 0.0082(11) 0.0118(12)
C13 0.0296(13) 0.0246(13) 0.0233(13) 0.0134(11) 0.0056(11) 0.0062(11)
C14 0.0263(13) 0.0206(13) 0.0196(13) 0.0065(11) 0.0014(11) 0.0019(11)
C15 0.0300(15) 0.0370(16) 0.0376(17) 0.0134(14) 0.0074(13) 0.0128(13)
C16 0.0362(17) 0.051(2) 0.0454(19) 0.0204(16) 0.0035(15) 0.0217(15)
C17 0.054(2) 0.0445(19) 0.0343(17) 0.0208(15) 0.0090(15) 0.0290(16)
C18 0.0546(18) 0.0298(15) 0.0219(14) 0.0115(12) 0.0146(13) 0.0201(14)
C19 0.0365(15) 0.0268(14) 0.0208(13) 0.0100(11) 0.0114(12) 0.0132(12)
C20 0.071(2) 0.0287(16) 0.0353(17) 0.0198(14) 0.0246(17) 0.0227(15)
C21 0.068(2) 0.0253(15) 0.0378(17) 0.0144(14) 0.0243(17) 0.0072(15)
C22 0.0464(17) 0.0286(15) 0.0286(15) 0.0110(13) 0.0177(14) 0.0068(13)
C23 0.0356(15) 0.0253(14) 0.0215(13) 0.0096(11) 0.0122(12) 0.0082(12)
C24 0.0455(18) 0.0392(18) 0.0453(19) 0.0157(15) 0.0143(15) -0.0054(15)
C25 0.0326(16) 0.053(2) 0.0454(19) 0.0206(17) 0.0050(14) -0.0017(15)
C26 0.0302(15) 0.0415(17) 0.0338(16) 0.0189(14) 0.0062(13) 0.0073(13)

loop_
_atom_type_symbol
_atom_type_description
_atom_type_scat_dispersion_real
_atom_type_scat_dispersion_imag
_atom_type_scat_source
C C 0.0033 0.0016 'International Tables Vol C Tables 4.2.6.8 and 6.1.1.4'
H H 0.0000 0.0000 'International Tables Vol C Tables 4.2.6.8 and 6.1.1.4'
N N 0.0061 0.0033 'International Tables Vol C Tables 4.2.6.8 and 6.1.1.4'
O O 0.0106 0.0060 'International Tables Vol C Tables 4.2.6.8 and 6.1.1.4'
Ni Ni 0.3393 1.1124 'International Tables Vol C Tables 4.2.6.8 and 6.1.1.4'

loop_
_geom_angle_atom_site_label_1
_geom_angle_atom_site_label_2
_geom_angle_atom_site_label_3
_geom_angle
O8 Ni1 N2 98.41(8)
O8 Ni1 O2 172.98(7)
N2 Ni1 O2 86.97(7)
O8 Ni1 N1 95.74(7)
N2 Ni1 N1 165.31(8)
O2 Ni1 N1 79.25(7)
O8 Ni1 N3 86.11(8)
N2 Ni1 N3 79.58(8)
O2 Ni1 N3 99.36(8)
N1 Ni1 N3 97.54(8)
O8 Ni1 O7 87.40(7)
N2 Ni1 O7 90.07(8)
O2 Ni1 O7 88.09(7)
N1 Ni1 O7 94.49(7)
N3 Ni1 O7 166.84(7)
C6 N1 C2 118.0(2)
C6 N1 Ni1 129.31(16)
C2 N1 Ni1 112.68(15)
C15 N2 C19 117.9(2)
C15 N2 Ni1 128.2(2)
C19 N2 Ni1 113.55(17)
C26 N3 C23 117.5(2)
C26 N3 Ni1 129.60(19)
C23 N3 Ni1 112.60(17)
C1 O2 Ni1 115.52(15)
C12 O5 H1 109.5
Ni1 O7 H1W 110.9
Ni1 O7 H2W 110.4
H1W O7 H2W 108.0
Ni1 O8 H3W 108.5
Ni1 O8 H4W 105.1
H3W O8 H4W 109.9
O2 C1 O1 125.4(2)
O2 C1 C2 117.1(2)
O1 C1 C2 117.5(2)
N1 C2 C3 122.2(2)
N1 C2 C1 114.7(2)
C3 C2 C1 123.1(2)
C2 C3 C4 119.2(2)
C2 C3 H3 120.4
C4 C3 H3 120.4
C3 C4 C5 119.6(2)
C3 C4 H4 120.2
C5 C4 H4 120.2
C4 C5 C6 117.5(2)
C4 C5 C7 121.3(2)
C6 C5 C7 121.2(2)
N1 C6 C5 123.4(2)
N1 C6 H6 118.3
C5 C6 H6 118.3
C14 C7 C8 118.9(2)
C14 C7 C5 119.7(2)
C8 C7 C5 121.3(2)
C10 C8 C7 119.3(2)
C10 C8 C9 117.0(2)
C7 C8 C9 123.6(2)
O3 C9 O4 125.7(2)
O3 C9 C8 116.3(2)
O4 C9 C8 117.9(2)
C11 C10 C8 121.4(2)
C11 C10 H10 119.3
C8 C10 H10 119.3
C10 C11 C13 119.3(2)
C10 C11 C12 117.9(2)
C13 C11 C12 122.7(2)
O6 C12 O5 124.1(2)
O6 C12 C11 123.2(2)
O5 C12 C11 112.7(2)
C14 C13 C11 119.9(2)
C14 C13 H13 120.0
C11 C13 H13 120.0
C13 C14 C7 121.1(2)
C13 C14 H14 119.4
C7 C14 H14 119.4
N2 C15 C16 122.7(3)
N2 C15 H15 118.7
C16 C15 H15 118.7
C17 C16 C15 119.8(3)
C17 C16 H16 120.1
C15 C16 H16 120.1
C16 C17 C18 119.7(3)
C16 C17 H17 120.1
C18 C17 H17 120.1
C17 C18 C19 116.8(3)
C17 C18 C20 124.1(3)
C19 C18 C20 119.0(3)
N2 C19 C18 123.0(3)
N2 C19 C23 116.8(2)
C18 C19 C23 120.1(3)
C21 C20 C18 120.7(3)
C21 C20 H20 119.7
C18 C20 H20 119.7
C20 C21 C22 121.7(3)
C20 C21 H21 119.1
C22 C21 H21 119.1
C24 C22 C23 117.1(3)
C24 C22 C21 124.4(3)
C23 C22 C21 118.5(3)
N3 C23 C22 123.3(3)
N3 C23 C19 117.1(2)
C22 C23 C19 119.6(2)
C25 C24 C22 119.6(3)
C25 C24 H24 120.2
C22 C24 H24 120.2
C24 C25 C26 119.7(3)
C24 C25 H25 120.2
C26 C25 H25 120.2
N3 C26 C25 122.6(3)
N3 C26 H26 118.7
C25 C26 H26 118.7

loop_
_geom_bond_atom_site_label_1
_geom_bond_atom_site_label_2
_geom_bond_distance
Ni1 O8 2.0597(17)
Ni1 N2 2.067(2)
Ni1 O2 2.0672(17)
Ni1 N1 2.0847(19)
Ni1 N3 2.099(2)
Ni1 O7 2.1144(18)
N1 C6 1.327(3)
N1 C2 1.354(3)
N2 C15 1.312(3)
N2 C19 1.364(3)
N3 C26 1.331(3)
N3 C23 1.360(3)
O1 C1 1.256(3)
O2 C1 1.254(3)
O3 C9 1.231(3)
O4 C9 1.253(3)
O5 C12 1.319(3)
O5 H1 0.8200
O6 C12 1.210(3)
O7 H1W 0.8720
O7 H2W 0.8715
O8 H3W 0.8501
O8 H4W 0.8499
C1 C2 1.508(3)
C2 C3 1.371(3)
C3 C4 1.380(3)
C3 H3 0.9300
C4 C5 1.382(3)
C4 H4 0.9300
C5 C6 1.396(3)
C5 C7 1.489(3)
C6 H6 0.9300
C7 C14 1.397(3)
C7 C8 1.399(3)
C8 C10 1.389(3)
C8 C9 1.513(3)
C10 C11 1.385(3)
C10 H10 0.9300
C11 C13 1.388(4)
C11 C12 1.489(3)
C13 C14 1.382(3)
C13 H13 0.9300
C14 H14 0.9300
C15 C16 1.393(4)
C15 H15 0.9300
C16 C17 1.358(4)
C16 H16 0.9300
C17 C18 1.396(4)
C17 H17 0.9300
C18 C19 1.402(4)
C18 C20 1.431(4)
C19 C23 1.430(4)
C20 C21 1.343(4)
C20 H20 0.9300
C21 C22 1.436(4)
C21 H21 0.9300
C22 C24 1.398(4)
C22 C23 1.404(4)
C24 C25 1.362(4)
C24 H24 0.9300
C25 C26 1.400(4)
C25 H25 0.9300
C26 H26 0.9300

loop_
_geom_hbond_atom_site_label_D
_geom_hbond_atom_site_label_H
_geom_hbond_atom_site_label_A
_geom_hbond_distance_DH
_geom_hbond_distance_HA
_geom_hbond_distance_DA
_geom_hbond_angle_DHA
_geom_hbond_site_symmetry_A
C26 H26 O4 0.93 2.43 3.304(3) 155.9 .
C15 H15 O7 0.93 2.54 3.088(3) 117.9 .
O8 H4W O4 0.85 1.85 2.703(3) 179.3 1_455
O8 H3W O3 0.85 1.79 2.640(3) 179.5 2_777
O7 H2W O1 0.87 1.92 2.742(2) 157.1 2_666
O7 H1W O4 0.87 1.88 2.733(2) 167.1 1_455
O5 H1 O1 0.82 1.78 2.594(2) 169.5 1_656

loop_
_geom_torsion_atom_site_label_1
_geom_torsion_atom_site_label_2
_geom_torsion_atom_site_label_3
_geom_torsion_atom_site_label_4
_geom_torsion
Ni1 O2 C1 O1 172.0(2)
Ni1 O2 C1 C2 -9.4(3)
C6 N1 C2 C3 1.7(3)
Ni1 N1 C2 C3 -179.32(19)
C6 N1 C2 C1 -176.1(2)
Ni1 N1 C2 C1 2.9(2)
O2 C1 C2 N1 4.4(3)
O1 C1 C2 N1 -177.0(2)
O2 C1 C2 C3 -173.4(2)
O1 C1 C2 C3 5.2(4)
N1 C2 C3 C4 -2.9(4)
C1 C2 C3 C4 174.7(2)
C2 C3 C4 C5 0.5(4)
C3 C4 C5 C6 2.8(4)
C3 C4 C5 C7 -176.7(2)
C2 N1 C6 C5 1.8(3)
Ni1 N1 C6 C5 -176.91(16)
C4 C5 C6 N1 -4.1(4)
C7 C5 C6 N1 175.4(2)
C4 C5 C7 C14 -50.6(3)
C6 C5 C7 C14 130.0(2)
C4 C5 C7 C8 130.7(2)
C6 C5 C7 C8 -48.7(3)
C14 C7 C8 C10 -0.6(3)
C5 C7 C8 C10 178.1(2)
C14 C7 C8 C9 175.7(2)
C5 C7 C8 C9 -5.6(3)
C10 C8 C9 O3 -46.4(3)
C7 C8 C9 O3 137.2(3)
C10 C8 C9 O4 131.2(2)
C7 C8 C9 O4 -45.2(3)
C7 C8 C10 C11 0.4(3)
C9 C8 C10 C11 -176.1(2)
C8 C10 C11 C13 -0.1(4)
C8 C10 C11 C12 -179.8(2)
C10 C11 C12 O6 -25.4(4)
C13 C11 C12 O6 154.9(2)
C10 C11 C12 O5 152.8(2)
C13 C11 C12 O5 -27.0(3)
C10 C11 C13 C14 -0.1(4)
C12 C11 C13 C14 179.6(2)
C11 C13 C14 C7 -0.1(4)
C8 C7 C14 C13 0.4(4)
C5 C7 C14 C13 -178.3(2)
C19 N2 C15 C16 -1.1(4)
Ni1 N2 C15 C16 -174.3(2)
N2 C15 C16 C17 1.0(5)
C15 C16 C17 C18 -0.4(5)
C16 C17 C18 C19 -0.1(4)
C16 C17 C18 C20 -179.9(3)
C15 N2 C19 C18 0.6(4)
Ni1 N2 C19 C18 174.79(19)
C15 N2 C19 C23 179.3(2)
Ni1 N2 C19 C23 -6.5(3)
C17 C18 C19 N2 0.0(4)
C20 C18 C19 N2 179.8(2)
C17 C18 C19 C23 -178.7(2)
C20 C18 C19 C23 1.1(4)
C17 C18 C20 C21 175.7(3)
C19 C18 C20 C21 -4.1(4)
C18 C20 C21 C22 1.6(4)
C20 C21 C22 C24 -176.1(3)
C20 C21 C22 C23 4.0(4)
C26 N3 C23 C22 4.6(4)
Ni1 N3 C23 C22 178.79(19)
C26 N3 C23 C19 -174.0(2)
Ni1 N3 C23 C19 0.3(3)
C24 C22 C23 N3 -5.3(4)
C21 C22 C23 N3 174.7(2)
C24 C22 C23 C19 173.2(2)
C21 C22 C23 C19 -6.8(4)
N2 C19 C23 N3 4.2(3)
C18 C19 C23 N3 -177.1(2)
N2 C19 C23 C22 -174.4(2)
C18 C19 C23 C22 4.4(4)
C23 C22 C24 C25 1.9(4)
C21 C22 C24 C25 -178.1(3)
C22 C24 C25 C26 1.9(5)
C23 N3 C26 C25 -0.4(4)
Ni1 N3 C26 C25 -173.5(2)
C24 C25 C26 N3 -2.8(5)
